data_4316193
loop_
_publ_author_name
'Emma L. Whitelaw'
'Matthew D. Jones'
'Mary F. Mahon'

_publ_contact_author
;       Matthew D Jones
        University of Bath
        Department of Chemistry
        Bath, BA2 7AY
        United Kingdom
;
_publ_contact_author_email mj205@bath.ac.uk
_publ_contact_author_fax '# 44 1225 82 6231'
_publ_contact_author_phone '# 44 1225 38 4908'
_publ_section_title
;
 Group 4 Salalen Complexes and Their Application for the Ring-Opening
 Polymerization of rac-Lactide
;
_journal_name_full 'Inorganic Chemistry'
_journal_page_first 7176
_journal_page_last 7181
_journal_paper_doi 10.1021/ic1010488
_journal_volume 49
_journal_year 2010
_chemical_formula_sum 'C44 H66 N2 O4 Ti'
_chemical_formula_weight 734.89
_chemical_name_systematic
; 
 ? 
;
_space_group_IT_number 15
_symmetry_cell_setting monoclinic
_symmetry_space_group_name_Hall '-C 2yc'
_symmetry_space_group_name_H-M 'C 1 2/c 1'
_atom_sites_solution_hydrogens geom
_atom_sites_solution_primary direct
_atom_sites_solution_secondary difmap
_audit_creation_method SHELXL-97
_cell_angle_alpha 90.00
_cell_angle_beta 102.7400(10)
_cell_angle_gamma 90.00
_cell_formula_units_Z 8
_cell_length_a 24.0590(3)
_cell_length_b 18.0360(3)
_cell_length_c 20.0870(3)
_cell_measurement_reflns_used 64900
_cell_measurement_temperature 150(2)
_cell_measurement_theta_max 27.48
_cell_measurement_theta_min 3.51
_cell_volume 8501.7(2)
_computing_cell_refinement 'HKL Scalepack (Otwinski & Minor, 1997)'
_computing_data_collection 'Collect (Nonius BV, 1997-2000)'
_computing_data_reduction 'HKL Denzo & Scalepack (Otwinski & Minor 1997)'
_computing_molecular_graphics 'Ortep-3 for Windows (Farrugia, 1997)'
_computing_publication_material 'WinGX publication routines (Farrugia, 1999)'
_computing_structure_refinement 'SHELXL-97 (Sheldrick, 1997)'
_computing_structure_solution
; 
 SIR97- Altomare A., Burla M.C., Camalli M., Cascarano G.L., Giacovazzo C. , 
 Guagliardi A., Moliterni A.G.G., Polidori G.,Spagna R. 
 (1999) J. Appl. Cryst. 32, 115-119.
;
_diffrn_ambient_temperature 150(2)
_diffrn_measured_fraction_theta_full 0.994
_diffrn_measured_fraction_theta_max 0.994
_diffrn_measurement_device_type 'nonius kappa ccd'
_diffrn_measurement_method ccd
_diffrn_radiation_monochromator graphite
_diffrn_radiation_source 'fine-focus sealed tube'
_diffrn_radiation_type MoK\a
_diffrn_radiation_wavelength 0.71073
_diffrn_reflns_av_R_equivalents 0.0265
_diffrn_reflns_av_sigmaI/netI 0.0402
_diffrn_reflns_limit_h_max 31
_diffrn_reflns_limit_h_min -29
_diffrn_reflns_limit_k_max 23
_diffrn_reflns_limit_k_min -23
_diffrn_reflns_limit_l_max 26
_diffrn_reflns_limit_l_min -26
_diffrn_reflns_number 18758
_diffrn_reflns_theta_full 27.47
_diffrn_reflns_theta_max 27.47
_diffrn_reflns_theta_min 3.85
_exptl_absorpt_coefficient_mu 0.242
_exptl_absorpt_correction_type none
_exptl_crystal_colour yellow
_exptl_crystal_density_diffrn 1.148
_exptl_crystal_density_method 'not measured'
_exptl_crystal_description block
_exptl_crystal_F_000 3184
_exptl_crystal_size_max 0.25
_exptl_crystal_size_mid 0.25
_exptl_crystal_size_min 0.20
_refine_diff_density_max 0.294
_refine_diff_density_min -0.395
_refine_diff_density_rms 0.052
_refine_ls_extinction_method none
_refine_ls_goodness_of_fit_ref 1.024
_refine_ls_hydrogen_treatment mixed
_refine_ls_matrix_type full
_refine_ls_number_parameters 542
_refine_ls_number_reflns 9698
_refine_ls_number_restraints 0
_refine_ls_restrained_S_all 1.024
_refine_ls_R_factor_all 0.0587
_refine_ls_R_factor_gt 0.0398
_refine_ls_shift/su_max 0.019
_refine_ls_shift/su_mean 0.001
_refine_ls_structure_factor_coef Fsqd
_refine_ls_weighting_details 'calc w=1/[\s^2^(Fo^2^)+(0.0419P)^2^+7.4316P] where P=(Fo^2^+2Fc^2^)/3'
_refine_ls_weighting_scheme calc
_refine_ls_wR_factor_gt 0.0930
_refine_ls_wR_factor_ref 0.1030
_reflns_number_gt 7545
_reflns_number_total 9698
_reflns_threshold_expression >2sigma(I)
_cod_data_source_file ic1010488_si_002_2.cif
_cod_data_source_block Ti(2)(OiPr)2
_cod_database_code 4316193

loop_
_symmetry_equiv_pos_as_xyz
'x, y, z'
'-x, y, -z+1/2'
'x+1/2, y+1/2, z'
'-x+1/2, y+1/2, -z+1/2'
'-x, -y, -z'
'x, -y, z-1/2'
'-x+1/2, -y+1/2, -z'
'x+1/2, -y+1/2, z-1/2'

loop_
_atom_site_label
_atom_site_type_symbol
_atom_site_fract_x
_atom_site_fract_y
_atom_site_fract_z
_atom_site_U_iso_or_equiv
_atom_site_adp_type
_atom_site_occupancy
_atom_site_symmetry_multiplicity
_atom_site_calc_flag
_atom_site_refinement_flags
_atom_site_disorder_assembly
_atom_site_disorder_group
Ti1 Ti 0.369196(10) 0.161531(14) -0.089079(13) 0.01873(8) Uani 1 1 d . . .
O1 O 0.44405(4) 0.16809(6) -0.09361(5) 0.0240(2) Uani 1 1 d . . .
N1 N 0.28453(5) 0.15269(7) -0.06549(6) 0.0209(3) Uani 1 1 d . . .
C1 C 0.48518(6) 0.22371(9) -0.09777(8) 0.0260(3) Uani 1 1 d . . .
H1 H 0.4734 0.2715 -0.0797 0.031 Uiso 1 1 calc R . .
O2 O 0.36969(4) 0.06115(6) -0.07626(5) 0.0241(2) Uani 1 1 d . . .
N2 N 0.38613(5) 0.17761(7) 0.03199(6) 0.0201(3) Uani 1 1 d . . .
C2 C 0.54283(7) 0.20063(11) -0.05518(9) 0.0361(4) Uani 1 1 d . . .
H2A H 0.5401 0.1941 -0.0076 0.054 Uiso 1 1 calc R . .
H2B H 0.5710 0.2391 -0.0578 0.054 Uiso 1 1 calc R . .
H2C H 0.5546 0.1538 -0.0727 0.054 Uiso 1 1 calc R . .
O3 O 0.32687(4) 0.16206(6) -0.18061(5) 0.0220(2) Uani 1 1 d . . .
C3 C 0.48807(7) 0.23391(11) -0.17171(9) 0.0377(4) Uani 1 1 d . . .
H3A H 0.5014 0.1879 -0.1889 0.056 Uiso 1 1 calc R . .
H3B H 0.5146 0.2742 -0.1753 0.056 Uiso 1 1 calc R . .
H3C H 0.4501 0.2462 -0.1988 0.056 Uiso 1 1 calc R . .
O4 O 0.36240(4) 0.26820(6) -0.08308(5) 0.0230(2) Uani 1 1 d . . .
C4 C 0.33406(7) -0.00216(9) -0.08679(9) 0.0326(4) Uani 1 1 d . . .
H4 H 0.2953 0.0129 -0.0814 0.039 Uiso 1 1 calc R . .
C5 C 0.32900(10) -0.03040(11) -0.15853(10) 0.0543(6) Uani 1 1 d . . .
H5A H 0.3133 0.0087 -0.1911 0.081 Uiso 1 1 calc R . .
H5B H 0.3036 -0.0736 -0.1661 0.081 Uiso 1 1 calc R . .
H5C H 0.3668 -0.0447 -0.1650 0.081 Uiso 1 1 calc R . .
C6 C 0.35696(9) -0.06021(10) -0.03338(10) 0.0463(5) Uani 1 1 d . . .
H6A H 0.3949 -0.0760 -0.0381 0.069 Uiso 1 1 calc R . .
H6B H 0.3313 -0.1030 -0.0397 0.069 Uiso 1 1 calc R . .
H6C H 0.3596 -0.0392 0.0122 0.069 Uiso 1 1 calc R . .
C7 C 0.27296(6) 0.16814(8) -0.21543(7) 0.0211(3) Uani 1 1 d . . .
C8 C 0.22768(6) 0.16459(8) -0.18100(7) 0.0216(3) Uani 1 1 d . . .
C9 C 0.17107(6) 0.17509(8) -0.21686(8) 0.0248(3) Uani 1 1 d . . .
H9 H 0.1412 0.1718 -0.1930 0.030 Uiso 1 1 calc R . .
C10 C 0.15786(6) 0.19003(9) -0.28571(8) 0.0258(3) Uani 1 1 d . A .
C11 C 0.20324(7) 0.19038(9) -0.31912(8) 0.0254(3) Uani 1 1 d . . .
H11 H 0.1946 0.1991 -0.3669 0.030 Uiso 1 1 calc R . .
C12 C 0.25993(6) 0.17891(8) -0.28734(7) 0.0230(3) Uani 1 1 d . . .
C13 C 0.30671(7) 0.18157(10) -0.32851(8) 0.0289(3) Uani 1 1 d . . .
C14 C 0.34465(8) 0.11220(10) -0.31517(9) 0.0376(4) Uani 1 1 d . . .
H14A H 0.3732 0.1142 -0.3433 0.056 Uiso 1 1 calc R . .
H14B H 0.3211 0.0678 -0.3269 0.056 Uiso 1 1 calc R . .
H14C H 0.3639 0.1104 -0.2668 0.056 Uiso 1 1 calc R . .
C15 C 0.28204(8) 0.18539(13) -0.40579(9) 0.0449(5) Uani 1 1 d . . .
H15A H 0.2603 0.2314 -0.4168 0.067 Uiso 1 1 calc R . .
H15B H 0.2569 0.1428 -0.4199 0.067 Uiso 1 1 calc R . .
H15C H 0.3132 0.1844 -0.4300 0.067 Uiso 1 1 calc R . .
C16 C 0.34268(8) 0.25117(11) -0.30758(9) 0.0384(4) Uani 1 1 d . . .
H16A H 0.3585 0.2502 -0.2583 0.058 Uiso 1 1 calc R . .
H16B H 0.3188 0.2953 -0.3193 0.058 Uiso 1 1 calc R . .
H16C H 0.3739 0.2526 -0.3318 0.058 Uiso 1 1 calc R . .
C17 C 0.09694(7) 0.20806(10) -0.32457(8) 0.0319(4) Uani 1 1 d . . .
C18 C 0.05321(11) 0.2001(2) -0.28032(16) 0.0476(10) Uani 0.672(4) 1 d P A 1
H18A H 0.0153 0.2127 -0.3073 0.071 Uiso 0.672(4) 1 calc PR A 1
H18B H 0.0631 0.2337 -0.2411 0.071 Uiso 0.672(4) 1 calc PR A 1
H18C H 0.0532 0.1489 -0.2641 0.071 Uiso 0.672(4) 1 calc PR A 1
C19 C 0.07850(13) 0.1592(2) -0.38787(17) 0.0437(8) Uani 0.672(4) 1 d P A 1
H19A H 0.1060 0.1643 -0.4171 0.066 Uiso 0.672(4) 1 calc PR A 1
H19B H 0.0407 0.1746 -0.4132 0.066 Uiso 0.672(4) 1 calc PR A 1
H19C H 0.0771 0.1073 -0.3738 0.066 Uiso 0.672(4) 1 calc PR A 1
C20 C 0.09588(13) 0.29025(16) -0.34715(17) 0.0442(9) Uani 0.672(4) 1 d P A 1
H20A H 0.1205 0.2966 -0.3797 0.066 Uiso 0.672(4) 1 calc PR A 1
H20B H 0.1097 0.3217 -0.3071 0.066 Uiso 0.672(4) 1 calc PR A 1
H20C H 0.0568 0.3045 -0.3689 0.066 Uiso 0.672(4) 1 calc PR A 1
C21 C 0.23627(6) 0.15244(8) -0.10820(8) 0.0221(3) Uani 1 1 d . . .
H21 H 0.2014(7) 0.1447(9) -0.0922(8) 0.019(4) Uiso 1 1 d . . .
C22 C 0.28557(6) 0.14037(9) 0.00698(7) 0.0239(3) Uani 1 1 d . . .
H22A H 0.2968 0.0887 0.0201 0.029 Uiso 1 1 calc R . .
H22B H 0.2476 0.1499 0.0165 0.029 Uiso 1 1 calc R . .
C23 C 0.32910(6) 0.19440(9) 0.04570(7) 0.0219(3) Uani 1 1 d . . .
H23A H 0.3179 0.2457 0.0312 0.026 Uiso 1 1 calc R . .
H23B H 0.3307 0.1903 0.0952 0.026 Uiso 1 1 calc R . .
C24 C 0.41522(6) 0.11461(8) 0.07227(7) 0.0224(3) Uani 1 1 d . . .
C25 C 0.46139(6) 0.08243(9) 0.05180(8) 0.0253(3) Uani 1 1 d . . .
H25 H 0.4715 0.0989 0.0111 0.030 Uiso 1 1 calc R . .
C26 C 0.49267(7) 0.02648(9) 0.09048(9) 0.0307(4) Uani 1 1 d . . .
H26 H 0.5239 0.0046 0.0759 0.037 Uiso 1 1 calc R . .
C27 C 0.47850(7) 0.00249(9) 0.15018(9) 0.0348(4) Uani 1 1 d . . .
H27 H 0.5000 -0.0356 0.1768 0.042 Uiso 1 1 calc R . .
C28 C 0.43300(8) 0.03428(10) 0.17058(9) 0.0370(4) Uani 1 1 d . . .
H28 H 0.4232 0.0179 0.2115 0.044 Uiso 1 1 calc R . .
C29 C 0.40108(7) 0.09019(9) 0.13211(8) 0.0302(4) Uani 1 1 d . . .
H29 H 0.3697 0.1116 0.1467 0.036 Uiso 1 1 calc R . .
C30 C 0.42487(6) 0.24376(8) 0.05179(7) 0.0222(3) Uani 1 1 d . . .
H30A H 0.4360 0.2459 0.1022 0.027 Uiso 1 1 calc R . .
H30B H 0.4600 0.2353 0.0349 0.027 Uiso 1 1 calc R . .
C31 C 0.40079(6) 0.31824(8) 0.02606(8) 0.0219(3) Uani 1 1 d . . .
C32 C 0.37186(6) 0.32756(8) -0.04217(8) 0.0219(3) Uani 1 1 d . . .
C33 C 0.35337(6) 0.39966(8) -0.06625(8) 0.0249(3) Uani 1 1 d . . .
C34 C 0.36523(7) 0.45774(9) -0.01966(8) 0.0302(4) Uani 1 1 d . . .
H34 H 0.3531 0.5061 -0.0353 0.036 Uiso 1 1 calc R . .
C35 C 0.39380(7) 0.44981(9) 0.04860(8) 0.0308(4) Uani 1 1 d . B .
C36 C 0.41091(7) 0.37873(9) 0.07032(8) 0.0258(3) Uani 1 1 d . . .
H36 H 0.4300 0.3711 0.1165 0.031 Uiso 1 1 calc R . .
C37 C 0.32568(7) 0.41403(9) -0.14157(8) 0.0280(3) Uani 1 1 d . . .
C38 C 0.37070(8) 0.39916(11) -0.18346(9) 0.0412(4) Uani 1 1 d . . .
H38A H 0.4029 0.4331 -0.1688 0.062 Uiso 1 1 calc R . .
H38B H 0.3539 0.4071 -0.2320 0.062 Uiso 1 1 calc R . .
H38C H 0.3841 0.3478 -0.1763 0.062 Uiso 1 1 calc R . .
C39 C 0.27347(7) 0.36430(10) -0.16677(9) 0.0356(4) Uani 1 1 d . . .
H39A H 0.2844 0.3122 -0.1582 0.053 Uiso 1 1 calc R . .
H39B H 0.2590 0.3719 -0.2158 0.053 Uiso 1 1 calc R . .
H39C H 0.2437 0.3770 -0.1424 0.053 Uiso 1 1 calc R . .
C40 C 0.30576(9) 0.49450(10) -0.15490(10) 0.0459(5) Uani 1 1 d . . .
H40A H 0.2779 0.5063 -0.1275 0.069 Uiso 1 1 calc R . .
H40B H 0.2881 0.5008 -0.2034 0.069 Uiso 1 1 calc R . .
H40C H 0.3385 0.5279 -0.1423 0.069 Uiso 1 1 calc R . .
C41 C 0.40682(10) 0.51816(10) 0.09495(10) 0.0500(5) Uani 1 1 d . . .
C42 C 0.3595(6) 0.5686(6) 0.0880(6) 0.090(3) Uani 0.67(2) 1 d P B 1
H42A H 0.3709 0.6117 0.1175 0.135 Uiso 0.67(2) 1 calc PR B 1
H42B H 0.3275 0.5435 0.1012 0.135 Uiso 0.67(2) 1 calc PR B 1
H42C H 0.3479 0.5850 0.0404 0.135 Uiso 0.67(2) 1 calc PR B 1
C43 C 0.4580(5) 0.5617(4) 0.0684(5) 0.070(2) Uani 0.67(2) 1 d P B 1
H43A H 0.4443 0.5767 0.0207 0.105 Uiso 0.67(2) 1 calc PR B 1
H43B H 0.4909 0.5286 0.0721 0.105 Uiso 0.67(2) 1 calc PR B 1
H43C H 0.4694 0.6058 0.0967 0.105 Uiso 0.67(2) 1 calc PR B 1
C44 C 0.4294(7) 0.4965(6) 0.1675(5) 0.052(2) Uani 0.67(2) 1 d P B 1
H44A H 0.4642 0.4672 0.1710 0.078 Uiso 0.67(2) 1 calc PR B 1
H44B H 0.4008 0.4668 0.1835 0.078 Uiso 0.67(2) 1 calc PR B 1
H44C H 0.4380 0.5411 0.1957 0.078 Uiso 0.67(2) 1 calc PR B 1
C18A C 0.0590(2) 0.1441(4) -0.3109(4) 0.0474(18) Uani 0.328(4) 1 d P A 2
H18D H 0.0196 0.1532 -0.3353 0.071 Uiso 0.328(4) 1 calc PR A 2
H18E H 0.0606 0.1407 -0.2618 0.071 Uiso 0.328(4) 1 calc PR A 2
H18F H 0.0724 0.0975 -0.3269 0.071 Uiso 0.328(4) 1 calc PR A 2
C19A C 0.0931(3) 0.2115(9) -0.4012(4) 0.103(5) Uani 0.328(4) 1 d P A 2
H19D H 0.1090 0.1659 -0.4160 0.155 Uiso 0.328(4) 1 calc PR A 2
H19E H 0.1148 0.2543 -0.4117 0.155 Uiso 0.328(4) 1 calc PR A 2
H19F H 0.0531 0.2164 -0.4251 0.155 Uiso 0.328(4) 1 calc PR A 2
C20A C 0.0778(3) 0.2794(4) -0.2953(5) 0.064(3) Uani 0.328(4) 1 d P A 2
H20D H 0.1036 0.3199 -0.3007 0.096 Uiso 0.328(4) 1 calc PR A 2
H20E H 0.0785 0.2724 -0.2468 0.096 Uiso 0.328(4) 1 calc PR A 2
H20F H 0.0390 0.2917 -0.3198 0.096 Uiso 0.328(4) 1 calc PR A 2
C42A C 0.3386(8) 0.5433(12) 0.1053(10) 0.076(4) Uani 0.33(2) 1 d P B 2
H42D H 0.3418 0.5858 0.1363 0.114 Uiso 0.33(2) 1 calc PR B 2
H42E H 0.3214 0.5014 0.1245 0.114 Uiso 0.33(2) 1 calc PR B 2
H42F H 0.3146 0.5567 0.0609 0.114 Uiso 0.33(2) 1 calc PR B 2
C43A C 0.4277(15) 0.5779(12) 0.0693(9) 0.085(7) Uani 0.33(2) 1 d P B 2
H43D H 0.4040 0.5892 0.0241 0.128 Uiso 0.33(2) 1 calc PR B 2
H43E H 0.4668 0.5679 0.0651 0.128 Uiso 0.33(2) 1 calc PR B 2
H43F H 0.4275 0.6203 0.0997 0.128 Uiso 0.33(2) 1 calc PR B 2
C44A C 0.4409(15) 0.5036(13) 0.1710(10) 0.065(7) Uani 0.33(2) 1 d P B 2
H44D H 0.4792 0.4856 0.1706 0.097 Uiso 0.33(2) 1 calc PR B 2
H44E H 0.4208 0.4664 0.1923 0.097 Uiso 0.33(2) 1 calc PR B 2
H44F H 0.4437 0.5499 0.1971 0.097 Uiso 0.33(2) 1 calc PR B 2

loop_
_atom_site_aniso_label
_atom_site_aniso_U_11
_atom_site_aniso_U_22
_atom_site_aniso_U_33
_atom_site_aniso_U_23
_atom_site_aniso_U_13
_atom_site_aniso_U_12
Ti1 0.01659(13) 0.01984(14) 0.01958(13) -0.00025(10) 0.00364(9) 0.00104(10)
O1 0.0186(5) 0.0278(6) 0.0258(5) 0.0012(4) 0.0053(4) -0.0002(4)
N1 0.0196(6) 0.0227(6) 0.0203(6) 0.0002(5) 0.0042(5) 0.0008(5)
C1 0.0212(7) 0.0278(8) 0.0301(8) 0.0013(6) 0.0078(6) -0.0018(6)
O2 0.0240(5) 0.0201(5) 0.0271(6) 0.0000(4) 0.0031(4) -0.0005(4)
N2 0.0179(6) 0.0204(6) 0.0216(6) 0.0007(5) 0.0038(5) 0.0015(5)
C2 0.0212(8) 0.0485(11) 0.0377(10) 0.0039(8) 0.0049(7) -0.0030(7)
O3 0.0183(5) 0.0262(5) 0.0211(5) -0.0006(4) 0.0035(4) 0.0013(4)
C3 0.0300(9) 0.0520(11) 0.0324(9) 0.0072(8) 0.0099(7) -0.0034(8)
O4 0.0270(5) 0.0198(5) 0.0212(5) -0.0008(4) 0.0033(4) 0.0002(4)
C4 0.0295(8) 0.0235(8) 0.0421(10) -0.0008(7) 0.0020(7) -0.0052(7)
C5 0.0790(16) 0.0325(10) 0.0411(11) -0.0051(8) -0.0091(10) -0.0118(10)
C6 0.0619(13) 0.0281(9) 0.0475(11) 0.0070(8) 0.0087(9) -0.0079(9)
C7 0.0199(7) 0.0188(7) 0.0234(7) -0.0004(6) 0.0025(6) 0.0001(6)
C8 0.0207(7) 0.0208(7) 0.0230(7) 0.0005(6) 0.0039(6) -0.0001(6)
C9 0.0200(7) 0.0272(8) 0.0268(8) 0.0009(6) 0.0040(6) 0.0005(6)
C10 0.0220(7) 0.0257(8) 0.0270(8) 0.0011(6) -0.0001(6) -0.0006(6)
C11 0.0280(8) 0.0255(8) 0.0208(7) 0.0024(6) 0.0013(6) -0.0016(6)
C12 0.0246(7) 0.0213(7) 0.0230(7) -0.0012(6) 0.0048(6) -0.0016(6)
C13 0.0276(8) 0.0369(9) 0.0233(8) 0.0014(7) 0.0076(6) -0.0005(7)
C14 0.0383(10) 0.0427(10) 0.0353(10) -0.0024(8) 0.0159(8) 0.0066(8)
C15 0.0392(10) 0.0721(14) 0.0249(9) 0.0020(9) 0.0104(8) 0.0012(10)
C16 0.0352(9) 0.0437(11) 0.0380(10) 0.0076(8) 0.0117(8) -0.0078(8)
C17 0.0228(8) 0.0404(10) 0.0291(8) 0.0072(7) -0.0013(6) 0.0017(7)
C18 0.0211(13) 0.074(3) 0.0431(17) 0.0124(16) -0.0028(11) 0.0066(14)
C19 0.0280(15) 0.0515(19) 0.0440(18) -0.0086(15) -0.0087(13) 0.0030(13)
C20 0.0388(16) 0.0368(16) 0.0483(19) 0.0111(13) -0.0092(13) 0.0052(12)
C21 0.0187(7) 0.0229(8) 0.0254(7) -0.0007(6) 0.0062(6) 0.0004(6)
C22 0.0210(7) 0.0304(8) 0.0206(7) 0.0026(6) 0.0055(6) 0.0001(6)
C23 0.0192(7) 0.0266(8) 0.0204(7) -0.0003(6) 0.0052(5) 0.0030(6)
C24 0.0213(7) 0.0205(7) 0.0225(7) 0.0011(6) -0.0016(6) -0.0008(6)
C25 0.0258(8) 0.0241(8) 0.0247(8) 0.0009(6) 0.0025(6) 0.0012(6)
C26 0.0272(8) 0.0270(8) 0.0344(9) -0.0025(7) -0.0008(7) 0.0040(7)
C27 0.0396(10) 0.0268(9) 0.0318(9) 0.0065(7) -0.0056(7) 0.0021(7)
C28 0.0417(10) 0.0375(10) 0.0298(9) 0.0116(7) 0.0033(7) 0.0006(8)
C29 0.0274(8) 0.0349(9) 0.0281(8) 0.0050(7) 0.0053(6) 0.0010(7)
C30 0.0205(7) 0.0224(7) 0.0223(7) -0.0011(6) 0.0015(6) -0.0004(6)
C31 0.0190(7) 0.0217(7) 0.0257(8) -0.0004(6) 0.0064(6) 0.0004(6)
C32 0.0202(7) 0.0215(7) 0.0251(7) -0.0014(6) 0.0077(6) -0.0001(6)
C33 0.0243(8) 0.0216(8) 0.0288(8) 0.0005(6) 0.0060(6) 0.0018(6)
C34 0.0348(9) 0.0209(8) 0.0341(9) -0.0002(7) 0.0061(7) 0.0041(7)
C35 0.0382(9) 0.0221(8) 0.0321(9) -0.0043(7) 0.0077(7) 0.0000(7)
C36 0.0266(8) 0.0261(8) 0.0244(8) -0.0028(6) 0.0051(6) -0.0008(6)
C37 0.0331(8) 0.0223(8) 0.0272(8) 0.0031(6) 0.0033(6) 0.0014(7)
C38 0.0462(11) 0.0482(11) 0.0312(9) 0.0063(8) 0.0127(8) -0.0008(9)
C39 0.0349(9) 0.0349(9) 0.0327(9) 0.0053(7) -0.0017(7) -0.0024(7)
C40 0.0629(13) 0.0279(9) 0.0394(11) 0.0060(8) -0.0048(9) 0.0088(9)
C41 0.0806(15) 0.0240(9) 0.0381(11) -0.0095(8) -0.0028(10) 0.0037(9)
C42 0.097(7) 0.061(5) 0.099(5) -0.050(4) -0.007(5) 0.033(4)
C43 0.108(5) 0.046(3) 0.052(3) -0.013(2) 0.010(3) -0.043(3)
C44 0.085(5) 0.030(3) 0.039(4) -0.023(2) 0.009(4) -0.006(3)
C18A 0.018(3) 0.057(4) 0.061(4) -0.004(3) -0.006(2) -0.003(3)
C19A 0.019(3) 0.242(16) 0.041(4) 0.047(7) -0.010(3) 0.006(6)
C20A 0.033(3) 0.045(4) 0.105(7) 0.013(4) -0.002(4) 0.013(3)
C42A 0.069(8) 0.063(8) 0.089(9) -0.053(7) 0.004(6) 0.023(6)
C43A 0.15(2) 0.061(8) 0.051(5) -0.026(5) 0.041(10) -0.056(11)
C44A 0.116(15) 0.035(7) 0.025(5) 0.003(5) -0.021(6) -0.018(7)

loop_
_atom_type_symbol
_atom_type_description
_atom_type_scat_dispersion_real
_atom_type_scat_dispersion_imag
_atom_type_scat_source
C C 0.0033 0.0016 'International Tables Vol C Tables 4.2.6.8 and 6.1.1.4'
H H 0.0000 0.0000 'International Tables Vol C Tables 4.2.6.8 and 6.1.1.4'
O O 0.0106 0.0060 'International Tables Vol C Tables 4.2.6.8 and 6.1.1.4'
N N 0.0061 0.0033 'International Tables Vol C Tables 4.2.6.8 and 6.1.1.4'
Ti Ti 0.2776 0.4457 'International Tables Vol C Tables 4.2.6.8 and 6.1.1.4'

loop_
_geom_angle_atom_site_label_1
_geom_angle_atom_site_label_2
_geom_angle_atom_site_label_3
_geom_angle
_geom_angle_site_symmetry_1
_geom_angle_site_symmetry_3
_geom_angle_publ_flag
O1 Ti1 O2 95.47(5) . . ?
O1 Ti1 O3 106.02(4) . . ?
O2 Ti1 O3 97.29(5) . . ?
O1 Ti1 O4 92.09(5) . . ?
O2 Ti1 O4 166.62(5) . . ?
O3 Ti1 O4 91.19(4) . . ?
O1 Ti1 N1 170.62(5) . . ?
O2 Ti1 N1 82.84(5) . . ?
O3 Ti1 N1 83.35(4) . . ?
O4 Ti1 N1 87.91(4) . . ?
O1 Ti1 N2 95.39(4) . . ?
O2 Ti1 N2 89.00(4) . . ?
O3 Ti1 N2 156.91(4) . . ?
O4 Ti1 N2 79.29(4) . . ?
N1 Ti1 N2 75.39(4) . . ?
C1 O1 Ti1 138.92(9) . . ?
C21 N1 C22 118.56(12) . . ?
C21 N1 Ti1 126.99(10) . . ?
C22 N1 Ti1 114.28(9) . . ?
O1 C1 C3 109.04(13) . . ?
O1 C1 C2 109.51(13) . . ?
C3 C1 C2 110.63(14) . . ?
O1 C1 H1 109.2 . . ?
C3 C1 H1 109.2 . . ?
C2 C1 H1 109.2 . . ?
C4 O2 Ti1 142.45(10) . . ?
C24 N2 C23 113.55(11) . . ?
C24 N2 C30 105.81(11) . . ?
C23 N2 C30 109.31(11) . . ?
C24 N2 Ti1 114.64(9) . . ?
C23 N2 Ti1 104.79(8) . . ?
C30 N2 Ti1 108.65(8) . . ?
C1 C2 H2A 109.5 . . ?
C1 C2 H2B 109.5 . . ?
H2A C2 H2B 109.5 . . ?
C1 C2 H2C 109.5 . . ?
H2A C2 H2C 109.5 . . ?
H2B C2 H2C 109.5 . . ?
C7 O3 Ti1 139.51(9) . . ?
C1 C3 H3A 109.5 . . ?
C1 C3 H3B 109.5 . . ?
H3A C3 H3B 109.5 . . ?
C1 C3 H3C 109.5 . . ?
H3A C3 H3C 109.5 . . ?
H3B C3 H3C 109.5 . . ?
C32 O4 Ti1 145.85(9) . . ?
O2 C4 C5 109.49(14) . . ?
O2 C4 C6 109.78(14) . . ?
C5 C4 C6 112.57(16) . . ?
O2 C4 H4 108.3 . . ?
C5 C4 H4 108.3 . . ?
C6 C4 H4 108.3 . . ?
C4 C5 H5A 109.5 . . ?
C4 C5 H5B 109.5 . . ?
H5A C5 H5B 109.5 . . ?
C4 C5 H5C 109.5 . . ?
H5A C5 H5C 109.5 . . ?
H5B C5 H5C 109.5 . . ?
C4 C6 H6A 109.5 . . ?
C4 C6 H6B 109.5 . . ?
H6A C6 H6B 109.5 . . ?
C4 C6 H6C 109.5 . . ?
H6A C6 H6C 109.5 . . ?
H6B C6 H6C 109.5 . . ?
O3 C7 C8 120.26(13) . . ?
O3 C7 C12 120.95(13) . . ?
C8 C7 C12 118.79(13) . . ?
C9 C8 C7 120.46(13) . . ?
C9 C8 C21 116.37(13) . . ?
C7 C8 C21 123.15(13) . . ?
C10 C9 C8 121.62(14) . . ?
C10 C9 H9 119.2 . . ?
C8 C9 H9 119.2 . . ?
C9 C10 C11 116.78(14) . . ?
C9 C10 C17 122.37(14) . . ?
C11 C10 C17 120.82(14) . . ?
C12 C11 C10 124.68(14) . . ?
C12 C11 H11 117.7 . . ?
C10 C11 H11 117.7 . . ?
C11 C12 C7 117.50(14) . . ?
C11 C12 C13 120.63(13) . . ?
C7 C12 C13 121.81(13) . . ?
C16 C13 C15 108.05(14) . . ?
C16 C13 C14 109.98(14) . . ?
C15 C13 C14 107.15(14) . . ?
C16 C13 C12 108.34(13) . . ?
C15 C13 C12 112.30(13) . . ?
C14 C13 C12 110.97(13) . . ?
C13 C14 H14A 109.5 . . ?
C13 C14 H14B 109.5 . . ?
H14A C14 H14B 109.5 . . ?
C13 C14 H14C 109.5 . . ?
H14A C14 H14C 109.5 . . ?
H14B C14 H14C 109.5 . . ?
C13 C15 H15A 109.5 . . ?
C13 C15 H15B 109.5 . . ?
H15A C15 H15B 109.5 . . ?
C13 C15 H15C 109.5 . . ?
H15A C15 H15C 109.5 . . ?
H15B C15 H15C 109.5 . . ?
C13 C16 H16A 109.5 . . ?
C13 C16 H16B 109.5 . . ?
H16A C16 H16B 109.5 . . ?
C13 C16 H16C 109.5 . . ?
H16A C16 H16C 109.5 . . ?
H16B C16 H16C 109.5 . . ?
C19A C17 C18 134.2(3) . . ?
C19A C17 C20A 113.5(7) . . ?
C18 C17 C20A 63.3(3) . . ?
C19A C17 C19 40.7(5) . . ?
C18 C17 C19 108.6(2) . . ?
C20A C17 C19 138.4(3) . . ?
C19A C17 C18A 107.8(6) . . ?
C18 C17 C18A 46.4(3) . . ?
C20A C17 C18A 108.9(4) . . ?
C19 C17 C18A 68.9(3) . . ?
C19A C17 C10 111.1(3) . . ?
C18 C17 C10 112.79(15) . . ?
C20A C17 C10 108.5(3) . . ?
C19 C17 C10 111.69(17) . . ?
C18A C17 C10 106.8(2) . . ?
C19A C17 C20 70.9(6) . . ?
C18 C17 C20 106.9(2) . . ?
C20A C17 C20 47.1(3) . . ?
C19 C17 C20 109.0(2) . . ?
C18A C17 C20 143.2(3) . . ?
C10 C17 C20 107.68(16) . . ?
C17 C18 H18A 109.5 . . ?
C17 C18 H18B 109.5 . . ?
C17 C18 H18C 109.5 . . ?
C17 C19 H19A 109.5 . . ?
C17 C19 H19B 109.5 . . ?
C17 C19 H19C 109.5 . . ?
C17 C20 H20A 109.5 . . ?
C17 C20 H20B 109.5 . . ?
C17 C20 H20C 109.5 . . ?
N1 C21 C8 125.57(14) . . ?
N1 C21 H21 119.9(9) . . ?
C8 C21 H21 114.5(9) . . ?
N1 C22 C23 105.71(12) . . ?
N1 C22 H22A 110.6 . . ?
C23 C22 H22A 110.6 . . ?
N1 C22 H22B 110.6 . . ?
C23 C22 H22B 110.6 . . ?
H22A C22 H22B 108.7 . . ?
N2 C23 C22 109.60(12) . . ?
N2 C23 H23A 109.8 . . ?
C22 C23 H23A 109.8 . . ?
N2 C23 H23B 109.8 . . ?
C22 C23 H23B 109.8 . . ?
H23A C23 H23B 108.2 . . ?
C29 C24 C25 119.07(14) . . ?
C29 C24 N2 122.66(14) . . ?
C25 C24 N2 118.08(13) . . ?
C26 C25 C24 120.42(15) . . ?
C26 C25 H25 119.8 . . ?
C24 C25 H25 119.8 . . ?
C27 C26 C25 120.28(16) . . ?
C27 C26 H26 119.9 . . ?
C25 C26 H26 119.9 . . ?
C28 C27 C26 119.41(15) . . ?
C28 C27 H27 120.3 . . ?
C26 C27 H27 120.3 . . ?
C27 C28 C29 120.92(16) . . ?
C27 C28 H28 119.5 . . ?
C29 C28 H28 119.5 . . ?
C24 C29 C28 119.90(16) . . ?
C24 C29 H29 120.1 . . ?
C28 C29 H29 120.1 . . ?
C31 C30 N2 116.39(12) . . ?
C31 C30 H30A 108.2 . . ?
N2 C30 H30A 108.2 . . ?
C31 C30 H30B 108.2 . . ?
N2 C30 H30B 108.2 . . ?
H30A C30 H30B 107.3 . . ?
C36 C31 C32 120.54(14) . . ?
C36 C31 C30 118.58(13) . . ?
C32 C31 C30 120.77(13) . . ?
O4 C32 C31 118.97(13) . . ?
O4 C32 C33 121.59(13) . . ?
C31 C32 C33 119.43(13) . . ?
C34 C33 C32 117.17(14) . . ?
C34 C33 C37 121.05(14) . . ?
C32 C33 C37 121.62(13) . . ?
C33 C34 C35 124.45(15) . . ?
C33 C34 H34 117.8 . . ?
C35 C34 H34 117.8 . . ?
C36 C35 C34 116.76(14) . . ?
C36 C35 C41 123.01(15) . . ?
C34 C35 C41 120.19(15) . . ?
C35 C36 C31 121.64(15) . . ?
C35 C36 H36 119.2 . . ?
C31 C36 H36 119.2 . . ?
C40 C37 C38 107.51(15) . . ?
C40 C37 C33 112.52(14) . . ?
C38 C37 C33 107.79(13) . . ?
C40 C37 C39 107.09(14) . . ?
C38 C37 C39 110.01(14) . . ?
C33 C37 C39 111.84(13) . . ?
C37 C38 H38A 109.5 . . ?
C37 C38 H38B 109.5 . . ?
H38A C38 H38B 109.5 . . ?
C37 C38 H38C 109.5 . . ?
H38A C38 H38C 109.5 . . ?
H38B C38 H38C 109.5 . . ?
C37 C39 H39A 109.5 . . ?
C37 C39 H39B 109.5 . . ?
H39A C39 H39B 109.5 . . ?
C37 C39 H39C 109.5 . . ?
H39A C39 H39C 109.5 . . ?
H39B C39 H39C 109.5 . . ?
C37 C40 H40A 109.5 . . ?
C37 C40 H40B 109.5 . . ?
H40A C40 H40B 109.5 . . ?
C37 C40 H40C 109.5 . . ?
H40A C40 H40C 109.5 . . ?
H40B C40 H40C 109.5 . . ?
C43A C41 C42 79.0(11) . . ?
C43A C41 C44 120.1(11) . . ?
C42 C41 C44 111.8(6) . . ?
C43A C41 C35 117.1(6) . . ?
C42 C41 C35 113.4(4) . . ?
C44 C41 C35 111.3(4) . . ?
C43A C41 C44A 110.2(14) . . ?
C42 C41 C44A 115.3(10) . . ?
C44 C41 C44A 10.5(17) . . ?
C35 C41 C44A 116.4(8) . . ?
C43A C41 C43 28.4(14) . . ?
C42 C41 C43 107.4(6) . . ?
C44 C41 C43 107.7(7) . . ?
C35 C41 C43 104.7(4) . . ?
C44A C41 C43 97.2(13) . . ?
C43A C41 C42A 106.1(11) . . ?
C42 C41 C42A 27.2(6) . . ?
C44 C41 C42A 95.7(8) . . ?
C35 C41 C42A 102.0(6) . . ?
C44A C41 C42A 103.0(12) . . ?
C43 C41 C42A 134.5(7) . . ?
C41 C42 H42A 109.5 . . ?
C41 C42 H42B 109.5 . . ?
C41 C42 H42C 109.5 . . ?
C41 C43 H43A 109.5 . . ?
C41 C43 H43B 109.5 . . ?
C41 C43 H43C 109.5 . . ?
C41 C44 H44A 109.5 . . ?
C41 C44 H44B 109.5 . . ?
C41 C44 H44C 109.5 . . ?
C17 C18A H18D 109.5 . . ?
C17 C18A H18E 109.5 . . ?
H18D C18A H18E 109.5 . . ?
C17 C18A H18F 109.5 . . ?
H18D C18A H18F 109.5 . . ?
H18E C18A H18F 109.5 . . ?
C17 C19A H19D 109.5 . . ?
C17 C19A H19E 109.5 . . ?
H19D C19A H19E 109.5 . . ?
C17 C19A H19F 109.5 . . ?
H19D C19A H19F 109.5 . . ?
H19E C19A H19F 109.5 . . ?
C17 C20A H20D 109.5 . . ?
C17 C20A H20E 109.5 . . ?
H20D C20A H20E 109.5 . . ?
C17 C20A H20F 109.5 . . ?
H20D C20A H20F 109.5 . . ?
H20E C20A H20F 109.5 . . ?
C41 C42A H42D 109.5 . . ?
C41 C42A H42E 109.5 . . ?
H42D C42A H42E 109.5 . . ?
C41 C42A H42F 109.5 . . ?
H42D C42A H42F 109.5 . . ?
H42E C42A H42F 109.5 . . ?
C41 C43A H43D 109.5 . . ?
C41 C43A H43E 109.4 . . ?
H43D C43A H43E 109.5 . . ?
C41 C43A H43F 109.5 . . ?
H43D C43A H43F 109.5 . . ?
H43E C43A H43F 109.5 . . ?
C41 C44A H44D 109.5 . . ?
C41 C44A H44E 109.5 . . ?
H44D C44A H44E 109.5 . . ?
C41 C44A H44F 109.5 . . ?
H44D C44A H44F 109.5 . . ?
H44E C44A H44F 109.5 . . ?

loop_
_geom_bond_atom_site_label_1
_geom_bond_atom_site_label_2
_geom_bond_distance
_geom_bond_site_symmetry_2
_geom_bond_publ_flag
Ti1 O1 1.8269(10) . ?
Ti1 O2 1.8284(10) . ?
Ti1 O3 1.8952(10) . ?
Ti1 O4 1.9369(10) . ?
Ti1 N1 2.1966(12) . ?
Ti1 N2 2.3932(12) . ?
O1 C1 1.4244(18) . ?
N1 C21 1.2825(19) . ?
N1 C22 1.4672(18) . ?
C1 C3 1.513(2) . ?
C1 C2 1.518(2) . ?
C1 H1 1.0000 . ?
O2 C4 1.4155(18) . ?
N2 C24 1.4785(18) . ?
N2 C23 1.4888(18) . ?
N2 C30 1.5123(18) . ?
C2 H2A 0.9800 . ?
C2 H2B 0.9800 . ?
C2 H2C 0.9800 . ?
O3 C7 1.3354(17) . ?
C3 H3A 0.9800 . ?
C3 H3B 0.9800 . ?
C3 H3C 0.9800 . ?
O4 C32 1.3381(17) . ?
C4 C5 1.508(3) . ?
C4 C6 1.513(2) . ?
C4 H4 1.0000 . ?
C5 H5A 0.9800 . ?
C5 H5B 0.9800 . ?
C5 H5C 0.9800 . ?
C6 H6A 0.9800 . ?
C6 H6B 0.9800 . ?
C6 H6C 0.9800 . ?
C7 C8 1.415(2) . ?
C7 C12 1.422(2) . ?
C8 C9 1.406(2) . ?
C8 C21 1.448(2) . ?
C9 C10 1.376(2) . ?
C9 H9 0.9500 . ?
C10 C11 1.402(2) . ?
C10 C17 1.536(2) . ?
C11 C12 1.388(2) . ?
C11 H11 0.9500 . ?
C12 C13 1.537(2) . ?
C13 C16 1.530(2) . ?
C13 C15 1.536(2) . ?
C13 C14 1.537(2) . ?
C14 H14A 0.9800 . ?
C14 H14B 0.9800 . ?
C14 H14C 0.9800 . ?
C15 H15A 0.9800 . ?
C15 H15B 0.9800 . ?
C15 H15C 0.9800 . ?
C16 H16A 0.9800 . ?
C16 H16B 0.9800 . ?
C16 H16C 0.9800 . ?
C17 C19A 1.523(8) . ?
C17 C18 1.526(3) . ?
C17 C20A 1.527(8) . ?
C17 C19 1.531(3) . ?
C17 C18A 1.534(6) . ?
C17 C20 1.549(3) . ?
C18 H18A 0.9800 . ?
C18 H18B 0.9800 . ?
C18 H18C 0.9800 . ?
C19 H19A 0.9800 . ?
C19 H19B 0.9800 . ?
C19 H19C 0.9800 . ?
C20 H20A 0.9800 . ?
C20 H20B 0.9800 . ?
C20 H20C 0.9800 . ?
C21 H21 0.972(16) . ?
C22 C23 1.514(2) . ?
C22 H22A 0.9900 . ?
C22 H22B 0.9900 . ?
C23 H23A 0.9900 . ?
C23 H23B 0.9900 . ?
C24 C29 1.391(2) . ?
C24 C25 1.393(2) . ?
C25 C26 1.389(2) . ?
C25 H25 0.9500 . ?
C26 C27 1.386(2) . ?
C26 H26 0.9500 . ?
C27 C28 1.376(3) . ?
C27 H27 0.9500 . ?
C28 C29 1.393(2) . ?
C28 H28 0.9500 . ?
C29 H29 0.9500 . ?
C30 C31 1.508(2) . ?
C30 H30A 0.9900 . ?
C30 H30B 0.9900 . ?
C31 C36 1.394(2) . ?
C31 C32 1.404(2) . ?
C32 C33 1.424(2) . ?
C33 C34 1.392(2) . ?
C33 C37 1.535(2) . ?
C34 C35 1.399(2) . ?
C34 H34 0.9500 . ?
C35 C36 1.387(2) . ?
C35 C41 1.535(2) . ?
C36 H36 0.9500 . ?
C37 C40 1.533(2) . ?
C37 C38 1.535(2) . ?
C37 C39 1.536(2) . ?
C38 H38A 0.9800 . ?
C38 H38B 0.9800 . ?
C38 H38C 0.9800 . ?
C39 H39A 0.9800 . ?
C39 H39B 0.9800 . ?
C39 H39C 0.9800 . ?
C40 H40A 0.9800 . ?
C40 H40B 0.9800 . ?
C40 H40C 0.9800 . ?
C41 C43A 1.339(15) . ?
C41 C42 1.440(8) . ?
C41 C44 1.491(11) . ?
C41 C44A 1.59(2) . ?
C41 C43 1.645(11) . ?
C41 C42A 1.759(17) . ?
C42 H42A 0.9800 . ?
C42 H42B 0.9800 . ?
C42 H42C 0.9800 . ?
C43 H43A 0.9800 . ?
C43 H43B 0.9800 . ?
C43 H43C 0.9800 . ?
C44 H44A 0.9800 . ?
C44 H44B 0.9800 . ?
C44 H44C 0.9800 . ?
C18A H18D 0.9800 . ?
C18A H18E 0.9800 . ?
C18A H18F 0.9800 . ?
C19A H19D 0.9800 . ?
C19A H19E 0.9800 . ?
C19A H19F 0.9800 . ?
C20A H20D 0.9800 . ?
C20A H20E 0.9800 . ?
C20A H20F 0.9800 . ?
C42A H42D 0.9800 . ?
C42A H42E 0.9800 . ?
C42A H42F 0.9800 . ?
C43A H43D 0.9800 . ?
C43A H43E 0.9800 . ?
C43A H43F 0.9800 . ?
C44A H44D 0.9800 . ?
C44A H44E 0.9800 . ?
C44A H44F 0.9800 . ?
